data_2312060
loop_
_publ_author_name
'Sample, Harry C.'
'Twamley, Brendan'
'Senge, Mathias O.'

_publ_section_title
;
 Structures of <i>S</i>-(pyridin-2-yl) 4-nitro-benzo-thio-ate,
 <i>S</i>-(pyridin-2-yl) 4-methyl-benzo-thio-ate and
 <i>S</i>-(pyridin-2-yl) 4-meth-oxy-benzo-thio-ate: building blocks for
 low-symmetry multifunctional tetra-pyrroles.
;
_journal_coeditor_code YZ2028
_journal_issue 'Pt 3'
_journal_name_full 'Acta crystallographica. Section E, Crystallographic communications'
_journal_page_first 157
_journal_page_last 162
_journal_paper_doi 10.1107/S2056989023001056
_journal_volume 79
_journal_year 2023
_chemical_formula_iupac 'C13 H11 N O2 S'
_chemical_formula_moiety 'C13 H11 N O2 S'
_chemical_formula_sum 'C13 H11 N O2 S'
_chemical_formula_weight 245.29
_chemical_name_systematic
;
<i>S</i>-(Pyridin-2-yl) 4-methoxybenzothioate
;
_space_group_crystal_system monoclinic
_space_group_IT_number 14
_space_group_name_Hall '-P 2ybc'
_space_group_name_H-M_alt 'P 1 21/c 1'
_atom_sites_solution_hydrogens geom
_atom_sites_solution_primary dual
_audit_creation_method
;
Olex2 1.5
(compiled 2021.12.09 svn.r5202d8cf for OlexSys, GUI svn.r6439)
;
_cell_angle_alpha 90
_cell_angle_beta 103.1748(14)
_cell_angle_gamma 90
_cell_formula_units_Z 4
_cell_length_a 16.4043(6)
_cell_length_b 5.4939(2)
_cell_length_c 13.0741(4)
_cell_measurement_reflns_used 9968
_cell_measurement_temperature 100(2)
_cell_measurement_theta_max 30.561
_cell_measurement_theta_min 2.550
_cell_volume 1147.27(7)
_computing_cell_refinement
;
SAINT (Bruker, 2016)
;
_computing_data_collection
;
APEX3 (Bruker, 2017)
;
_computing_data_reduction
;
SAINT (Bruker, 2016)
;
_computing_molecular_graphics
;
Olex2 (Dolomanov <i>et al.</i>,  2009)
;
_computing_publication_material
;
Olex2 (Dolomanov <i>et al.</i>,  2009)
;
_computing_structure_refinement
;
SHELXL (Sheldrick, 2015b)
;
_computing_structure_solution
;
<i>SHELXT</i> (Sheldrick, 2015a)
;
_diffrn_ambient_temperature 100(2)
_diffrn_detector 'CMOS area detector'
_diffrn_detector_area_resol_mean 5.12
_diffrn_measured_fraction_theta_full 0.999
_diffrn_measured_fraction_theta_max 0.997
_diffrn_measurement_device 'three-circle diffractometer'
_diffrn_measurement_device_type 'Bruker D8 Quest ECO'
_diffrn_measurement_method '\w and \f scans'
_diffrn_radiation_monochromator graphite
_diffrn_radiation_probe x-ray
_diffrn_radiation_type 'Mo K\a'
_diffrn_radiation_wavelength 0.71073
_diffrn_reflns_av_R_equivalents 0.0348
_diffrn_reflns_av_unetI/netI 0.0251
_diffrn_reflns_limit_h_max 23
_diffrn_reflns_limit_h_min -23
_diffrn_reflns_limit_k_max 7
_diffrn_reflns_limit_k_min -7
_diffrn_reflns_limit_l_max 18
_diffrn_reflns_limit_l_min -18
_diffrn_reflns_number 19745
_diffrn_reflns_theta_full 25.242
_diffrn_reflns_theta_max 30.600
_diffrn_reflns_theta_min 2.550
_diffrn_source 'sealed X-ray tube'
_diffrn_source_current 20.0
_diffrn_source_power 1.0
_diffrn_source_voltage 50.0
_diffrn_standards_number 0
_exptl_absorpt_coefficient_mu 0.269
_exptl_absorpt_correction_T_max 0.7461
_exptl_absorpt_correction_T_min 0.6934
_exptl_absorpt_correction_type multi-scan
_exptl_absorpt_process_details
;
(SADABS; Krause <i>et al.</i>,  2015)
;
_exptl_crystal_colour 'clear colourless'
_exptl_crystal_density_diffrn 1.420
_exptl_crystal_density_method 'not measured'
_exptl_crystal_description plate
_exptl_crystal_F_000 512
_exptl_crystal_size_max 0.339
_exptl_crystal_size_mid 0.186
_exptl_crystal_size_min 0.058
_refine_diff_density_max 0.436
_refine_diff_density_min -0.336
_refine_ls_extinction_coef 0.0056(14)
_refine_ls_extinction_expression Fc^*^=kFc[1+0.001xFc^2^\l^3^/sin(2\q)]^-1/4^
_refine_ls_extinction_method
;
SHELXL (Sheldrick 2015b)
;
_refine_ls_goodness_of_fit_ref 1.033
_refine_ls_hydrogen_treatment constr
_refine_ls_matrix_type full
_refine_ls_number_parameters 156
_refine_ls_number_reflns 3528
_refine_ls_number_restraints 0
_refine_ls_restrained_S_all 1.033
_refine_ls_R_factor_all 0.0492
_refine_ls_R_factor_gt 0.0355
_refine_ls_shift/su_max 0.001
_refine_ls_shift/su_mean 0.000
_refine_ls_structure_factor_coef Fsqd
_refine_ls_weighting_details 'w=1/[\s^2^(Fo^2^)+(0.0340P)^2^+0.7686P] where P=(Fo^2^+2Fc^2^)/3'
_refine_ls_weighting_scheme calc
_refine_ls_wR_factor_gt 0.0807
_refine_ls_wR_factor_ref 0.0886
_reflns_number_gt 2894
_reflns_number_total 3528
_reflns_threshold_expression 'I > 2\s(I)'
_cod_data_source_file yz2028sup1.cif
_cod_data_source_block 3
_cod_database_code 2312060
_shelx_space_group_comment
;
The symmetry employed for this shelxl refinement is uniquely defined
by the following loop, which should always be used as a source of
symmetry information in preference to the above space-group names.
They are only intended as comments.
;
_shelx_estimated_absorpt_t_min 0.914
_shelx_estimated_absorpt_t_max 0.985

loop_
_space_group_symop_operation_xyz
'x, y, z'
'-x, y+1/2, -z+1/2'
'-x, -y, -z'
'x, -y-1/2, z-1/2'

loop_
_atom_site_type_symbol
_atom_site_label
_atom_site_fract_x
_atom_site_fract_y
_atom_site_fract_z
_atom_site_U_iso_or_equiv
_atom_site_adp_type
_atom_site_calc_flag
_atom_site_occupancy
_atom_site_disorder_assembly
_atom_site_disorder_group
N N1 0.33724(7) 0.3844(2) 0.78131(9) 0.0186(2) Uani d 1 . .
C C2 0.40114(8) 0.3820(2) 0.86600(10) 0.0191(2) Uani d 1 . .
H H2 0.405275 0.511908 0.914884 0.023 Uiso calc 1 . .
C C3 0.46148(8) 0.2013(2) 0.88640(9) 0.0175(2) Uani d 1 . .
H H3 0.505834 0.208357 0.947409 0.021 Uiso calc 1 . .
C C4 0.45592(8) 0.0107(2) 0.81631(10) 0.0186(2) Uani d 1 . .
H H4 0.496434 -0.115916 0.828212 0.022 Uiso calc 1 . .
C C5 0.38991(8) 0.0072(2) 0.72793(10) 0.0177(2) Uani d 1 . .
H H5 0.383763 -0.122007 0.678476 0.021 Uiso calc 1 . .
C C6 0.33342(7) 0.1989(2) 0.71454(9) 0.0155(2) Uani d 1 . .
S S1 0.24650(2) 0.19535(6) 0.60431(2) 0.02004(9) Uani d 1 . .
C C8 0.27774(7) 0.4257(2) 0.52399(9) 0.0141(2) Uani d 1 . .
O O9 0.34259(6) 0.53792(18) 0.55168(7) 0.0197(2) Uani d 1 . .
C C10 0.21680(7) 0.4661(2) 0.42271(9) 0.0136(2) Uani d 1 . .
C C11 0.22903(7) 0.6656(2) 0.36245(9) 0.0158(2) Uani d 1 . .
H H11 0.274363 0.773119 0.388522 0.019 Uiso calc 1 . .
C C12 0.17643(8) 0.7112(2) 0.26502(9) 0.0166(2) Uani d 1 . .
H H12 0.185178 0.849052 0.224987 0.020 Uiso calc 1 . .
C C13 0.11069(7) 0.5514(2) 0.22707(9) 0.0147(2) Uani d 1 . .
C C14 0.09620(7) 0.3538(2) 0.28750(10) 0.0173(2) Uani d 1 . .
H H14 0.050131 0.248509 0.261957 0.021 Uiso calc 1 . .
C C15 0.14888(7) 0.3111(2) 0.38464(9) 0.0162(2) Uani d 1 . .
H H15 0.138956 0.176179 0.425619 0.019 Uiso calc 1 . .
O O16 0.05718(5) 0.57034(18) 0.13098(7) 0.01853(19) Uani d 1 . .
C C17 0.07223(9) 0.7626(3) 0.06401(11) 0.0237(3) Uani d 1 . .
H H17A 0.031733 0.752011 -0.003703 0.036 Uiso calc 1 . .
H H17B 0.129116 0.747907 0.052882 0.036 Uiso calc 1 . .
H H17C 0.066163 0.919806 0.096929 0.036 Uiso calc 1 . .

loop_
_atom_site_aniso_label
_atom_site_aniso_U_11
_atom_site_aniso_U_22
_atom_site_aniso_U_33
_atom_site_aniso_U_12
_atom_site_aniso_U_13
_atom_site_aniso_U_23
N1 0.0185(5) 0.0166(5) 0.0193(5) 0.0021(4) 0.0014(4) -0.0013(4)
C2 0.0205(6) 0.0179(6) 0.0174(5) 0.0009(5) 0.0012(4) -0.0041(5)
C3 0.0163(5) 0.0195(6) 0.0149(5) -0.0002(5) -0.0002(4) 0.0020(5)
C4 0.0174(5) 0.0164(6) 0.0214(6) 0.0027(4) 0.0030(4) 0.0025(5)
C5 0.0200(6) 0.0157(5) 0.0172(5) -0.0008(5) 0.0038(4) -0.0015(4)
C6 0.0151(5) 0.0162(5) 0.0140(5) -0.0023(4) 0.0011(4) 0.0020(4)
S1 0.01791(15) 0.02262(17) 0.01665(15) -0.00707(12) -0.00218(10) 0.00527(12)
C8 0.0151(5) 0.0139(5) 0.0134(5) 0.0000(4) 0.0035(4) -0.0013(4)
O9 0.0170(4) 0.0229(5) 0.0179(4) -0.0067(4) 0.0011(3) -0.0003(4)
C10 0.0133(5) 0.0140(5) 0.0134(5) -0.0004(4) 0.0030(4) -0.0009(4)
C11 0.0158(5) 0.0156(5) 0.0155(5) -0.0033(4) 0.0024(4) -0.0016(4)
C12 0.0192(5) 0.0141(5) 0.0162(5) -0.0011(4) 0.0033(4) 0.0015(4)
C13 0.0126(5) 0.0173(6) 0.0139(5) 0.0026(4) 0.0023(4) -0.0010(4)
C14 0.0136(5) 0.0205(6) 0.0168(5) -0.0040(4) 0.0017(4) -0.0005(4)
C15 0.0159(5) 0.0172(5) 0.0151(5) -0.0038(4) 0.0027(4) 0.0009(4)
O16 0.0159(4) 0.0233(5) 0.0147(4) 0.0006(3) -0.0002(3) 0.0026(3)
C17 0.0278(7) 0.0222(6) 0.0180(6) 0.0029(5) -0.0013(5) 0.0048(5)

loop_
_atom_type_symbol
_atom_type_description
_atom_type_scat_dispersion_real
_atom_type_scat_dispersion_imag
_atom_type_scat_source
C C 0.0033 0.0016 'International Tables Vol C Tables 4.2.6.8 and 6.1.1.4'
H H 0.0000 0.0000 'International Tables Vol C Tables 4.2.6.8 and 6.1.1.4'
N N 0.0061 0.0033 'International Tables Vol C Tables 4.2.6.8 and 6.1.1.4'
O O 0.0106 0.0060 'International Tables Vol C Tables 4.2.6.8 and 6.1.1.4'
S S 0.1246 0.1234 'International Tables Vol C Tables 4.2.6.8 and 6.1.1.4'

loop_
_exptl_crystal_face_index_h
_exptl_crystal_face_index_k
_exptl_crystal_face_index_l
_exptl_crystal_face_perp_dist
5.00 2.00 -5.00 0.1020
1.00 0.00 -2.00 0.0880
1.00 -2.00 -2.00 0.1160
4.00 1.00 -2.00 0.0920
1.00 1.00 -1.00 0.1180
-2.00 -1.00 -1.00 0.0970
2.00 0.00 -1.00 0.0610
1.00 0.00 0.00 0.0290
-1.00 0.00 0.00 0.0170
-1.00 -2.00 1.00 0.1540
-1.00 0.00 2.00 0.0850
2.00 -1.00 2.00 0.1370

loop_
_geom_angle_atom_site_label_1
_geom_angle_atom_site_label_2
_geom_angle_atom_site_label_3
_geom_angle_site_symmetry_1
_geom_angle_site_symmetry_3
_geom_angle
_geom_angle_publ_flag
C6 N1 C2 . . 116.38(11) ?
N1 C2 H2 . . 118.1 ?
N1 C2 C3 . . 123.83(12) ?
C3 C2 H2 . . 118.1 ?
C2 C3 H3 . . 120.7 ?
C4 C3 C2 . . 118.68(11) ?
C4 C3 H3 . . 120.7 ?
C3 C4 H4 . . 120.6 ?
C3 C4 C5 . . 118.84(12) ?
C5 C4 H4 . . 120.6 ?
C4 C5 H5 . . 121.1 ?
C6 C5 C4 . . 117.73(12) ?
C6 C5 H5 . . 121.1 ?
N1 C6 C5 . . 124.54(11) ?
N1 C6 S1 . . 116.57(9) ?
C5 C6 S1 . . 118.83(9) ?
C6 S1 C8 . . 100.56(6) ?
O9 C8 S1 . . 122.22(9) ?
O9 C8 C10 . . 123.94(11) ?
C10 C8 S1 . . 113.84(8) ?
C11 C10 C8 . . 117.96(10) ?
C11 C10 C15 . . 118.93(11) ?
C15 C10 C8 . . 123.10(11) ?
C10 C11 H11 . . 119.3 ?
C12 C11 C10 . . 121.46(11) ?
C12 C11 H11 . . 119.3 ?
C11 C12 H12 . . 120.6 ?
C11 C12 C13 . . 118.84(11) ?
C13 C12 H12 . . 120.6 ?
C12 C13 C14 . . 120.49(11) ?
O16 C13 C12 . . 124.37(11) ?
O16 C13 C14 . . 115.14(11) ?
C13 C14 H14 . . 120.0 ?
C15 C14 C13 . . 120.05(11) ?
C15 C14 H14 . . 120.0 ?
C10 C15 H15 . . 119.9 ?
C14 C15 C10 . . 120.18(11) ?
C14 C15 H15 . . 119.9 ?
C13 O16 C17 . . 117.16(10) ?
O16 C17 H17A . . 109.5 ?
O16 C17 H17B . . 109.5 ?
O16 C17 H17C . . 109.5 ?
H17A C17 H17B . . 109.5 ?
H17A C17 H17C . . 109.5 ?
H17B C17 H17C . . 109.5 ?

loop_
_geom_bond_atom_site_label_1
_geom_bond_atom_site_label_2
_geom_bond_site_symmetry_2
_geom_bond_distance
_geom_bond_publ_flag
N1 C2 . 1.3401(16) ?
N1 C6 . 1.3342(16) ?
C2 H2 . 0.9500 ?
C2 C3 . 1.3841(18) ?
C3 H3 . 0.9500 ?
C3 C4 . 1.3810(18) ?
C4 H4 . 0.9500 ?
C4 C5 . 1.3920(17) ?
C5 H5 . 0.9500 ?
C5 C6 . 1.3873(17) ?
C6 S1 . 1.7815(12) ?
S1 C8 . 1.7924(12) ?
C8 O9 . 1.2112(14) ?
C8 C10 . 1.4828(16) ?
C10 C11 . 1.3908(17) ?
C10 C15 . 1.4007(16) ?
C11 H11 . 0.9500 ?
C11 C12 . 1.3888(16) ?
C12 H12 . 0.9500 ?
C12 C13 . 1.3914(17) ?
C13 C14 . 1.3943(17) ?
C13 O16 . 1.3627(14) ?
C14 H14 . 0.9500 ?
C14 C15 . 1.3837(16) ?
C15 H15 . 0.9500 ?
O16 C17 . 1.4289(16) ?
C17 H17A . 0.9800 ?
C17 H17B . 0.9800 ?
C17 H17C . 0.9800 ?

loop_
_geom_hbond_atom_site_label_D
_geom_hbond_atom_site_label_H
_geom_hbond_atom_site_label_A
_geom_hbond_site_symmetry_A
_geom_hbond_distance_DH
_geom_hbond_distance_HA
_geom_hbond_distance_DA
_geom_hbond_angle_DHA
_geom_hbond_publ_flag
C3 H3 O9 2_646 0.95 2.65 3.2566(15) 122 yes
C5 H5 O9 1_545 0.95 2.49 3.4270(16) 170 yes
C11 H11 N1 4_575 0.95 2.69 3.3535(17) 128 yes
C12 H12 N1 4_575 0.95 2.84 3.4182(16) 120 yes
C14 H14 O16 2_545 0.95 2.67 3.3340(15) 127 yes
C17 H17A O16 3_565 0.98 2.63 3.4475(17) 141 yes

loop_
_geom_torsion_atom_site_label_1
_geom_torsion_atom_site_label_2
_geom_torsion_atom_site_label_3
_geom_torsion_atom_site_label_4
_geom_torsion_site_symmetry_1
_geom_torsion_site_symmetry_2
_geom_torsion_site_symmetry_3
_geom_torsion_site_symmetry_4
_geom_torsion
_geom_torsion_publ_flag
N1 C2 C3 C4 . . . . -0.4(2) ?
N1 C6 S1 C8 . . . . 75.84(10) ?
C2 N1 C6 C5 . . . . 0.65(19) ?
C2 N1 C6 S1 . . . . 177.79(10) ?
C2 C3 C4 C5 . . . . -0.04(19) ?
C3 C4 C5 C6 . . . . 0.72(19) ?
C4 C5 C6 N1 . . . . -1.07(19) ?
C4 C5 C6 S1 . . . . -178.15(9) ?
C5 C6 S1 C8 . . . . -106.85(11) ?
C6 N1 C2 C3 . . . . 0.1(2) ?
C6 S1 C8 O9 . . . . -1.13(12) ?
C6 S1 C8 C10 . . . . 179.52(9) ?
S1 C8 C10 C11 . . . . 170.26(9) ?
S1 C8 C10 C15 . . . . -10.84(15) ?
C8 C10 C11 C12 . . . . 177.74(11) ?
C8 C10 C15 C14 . . . . -177.44(12) ?
O9 C8 C10 C11 . . . . -9.07(18) ?
O9 C8 C10 C15 . . . . 169.83(12) ?
C10 C11 C12 C13 . . . . -0.62(18) ?
C11 C10 C15 C14 . . . . 1.45(18) ?
C11 C12 C13 C14 . . . . 2.22(18) ?
C11 C12 C13 O16 . . . . -177.02(11) ?
C12 C13 C14 C15 . . . . -1.98(19) ?
C12 C13 O16 C17 . . . . 2.44(17) ?
C13 C14 C15 C10 . . . . 0.12(19) ?
C14 C13 O16 C17 . . . . -176.83(11) ?
C15 C10 C11 C12 . . . . -1.20(18) ?
O16 C13 C14 C15 . . . . 177.32(11) ?

_cod_database_fobs_code 2312060
